data_1547601
loop_
_publ_author_name
'Liu, Yang'
'Xu, Jiancong'
'Zhang, Jinling'
'Xu, Xiaohua'
'Jin, Zhong'

_publ_section_title
;
 Intramolecular Direct C-H Arylation via a Metallocenic Radical Pathway:
 Stereospecific Approach to Planar-Chiral Ferrocenes.
;
_journal_issue 20
_journal_name_full 'Organic letters'
_journal_page_first 5709
_journal_page_last 5712
_journal_paper_doi 10.1021/acs.orglett.7b02995
_journal_volume 19
_journal_year 2017
_chemical_formula_sum 'C19 H17 Fe N O'
_chemical_formula_weight 331.19
_space_group_IT_number 14
_symmetry_cell_setting monoclinic
_symmetry_space_group_name_Hall '-P 2ybc'
_symmetry_space_group_name_H-M 'P 1 21/c 1'
_atom_sites_solution_hydrogens geom
_atom_sites_solution_primary direct
_atom_sites_solution_secondary difmap
_audit_creation_method SHELXL-97
_audit_update_record
;
2017-08-10 # Formatted by publCIF
;
_cell_angle_alpha 90.00
_cell_angle_beta 91.165(5)
_cell_angle_gamma 90.00
_cell_formula_units_Z 8
_cell_length_a 19.945(4)
_cell_length_b 8.3402(18)
_cell_length_c 17.264(4)
_cell_measurement_reflns_used 8276
_cell_measurement_temperature 128(2)
_cell_measurement_theta_max 27.5
_cell_measurement_theta_min 3.1
_cell_volume 2871.2(11)
_computing_cell_refinement 'CrystalClear-SM Expert 2.1 b42'
_computing_data_collection 'CrystalClear-SM Expert 2.1 b42 (Rigaku, 2015)'
_computing_data_reduction 'CrystalClear-SM Expert 2.1 b42'
_computing_molecular_graphics 'CrystalStructure 4.1'
_computing_publication_material 'CrystalStructure 4.1 (Rigaku, 2014)'
_computing_structure_refinement 'SHELXL-97 (Sheldrick, 1997)'
_computing_structure_solution 'SHELXS-97 (Sheldrick, 1990)'
_diffrn_ambient_temperature 128(2)
_diffrn_detector_area_resol_mean 5.814
_diffrn_measured_fraction_theta_full 0.994
_diffrn_measured_fraction_theta_max 0.994
_diffrn_measurement_device_type 'Rigaku XtaLAB P200'
_diffrn_measurement_method '\w and \f scans'
_diffrn_radiation_monochromator multilayer
_diffrn_radiation_source 'rotating anode'
_diffrn_radiation_type MoK\a
_diffrn_radiation_wavelength 0.71073
_diffrn_reflns_av_R_equivalents 0.0322
_diffrn_reflns_av_sigmaI/netI 0.0238
_diffrn_reflns_limit_h_max 25
_diffrn_reflns_limit_h_min -25
_diffrn_reflns_limit_k_max 10
_diffrn_reflns_limit_k_min -10
_diffrn_reflns_limit_l_max 22
_diffrn_reflns_limit_l_min -22
_diffrn_reflns_number 30398
_diffrn_reflns_theta_full 27.58
_diffrn_reflns_theta_max 27.58
_diffrn_reflns_theta_min 3.06
_diffrn_standards_decay_% 0
_diffrn_standards_interval_count 0
_diffrn_standards_interval_time 0
_diffrn_standards_number 0
_exptl_absorpt_coefficient_mu 1.051
_exptl_absorpt_correction_T_max 0.8843
_exptl_absorpt_correction_T_min 0.8174
_exptl_absorpt_correction_type multi-scan
_exptl_absorpt_process_details 'REQAB (Rigaku, 1998)'
_exptl_crystal_density_diffrn 1.532
_exptl_crystal_density_method 'not measured'
_exptl_crystal_description 'colorless prism'
_exptl_crystal_F_000 1376
_exptl_crystal_size_max 0.20
_exptl_crystal_size_mid 0.18
_exptl_crystal_size_min 0.12
_refine_diff_density_max 0.345
_refine_diff_density_min -0.264
_refine_diff_density_rms 0.053
_refine_ls_extinction_method none
_refine_ls_goodness_of_fit_ref 1.028
_refine_ls_hydrogen_treatment CONNSTR
_refine_ls_matrix_type full
_refine_ls_number_parameters 401
_refine_ls_number_reflns 6595
_refine_ls_number_restraints 0
_refine_ls_restrained_S_all 1.028
_refine_ls_R_factor_all 0.0302
_refine_ls_R_factor_gt 0.0251
_refine_ls_shift/su_max 0.002
_refine_ls_shift/su_mean 0.000
_refine_ls_structure_factor_coef Fsqd
_refine_ls_weighting_details 'calc w=1/[\s^2^(Fo^2^)+(0.0404P)^2^+0.7222P] where P=(Fo^2^+2Fc^2^)/3'
_refine_ls_weighting_scheme calc
_refine_ls_wR_factor_gt 0.0670
_refine_ls_wR_factor_ref 0.0691
_reflns_number_gt 5802
_reflns_number_total 6595
_reflns_threshold_expression >2sigma(I)
_cod_data_source_file ol7b02995_si_002.cif
_cod_data_source_block m20170426a1
_cod_depositor_comments 'Adding full bibliography for 1547599--1547601.cif.'
_cod_original_cell_volume 2871.1(10)
_cod_original_sg_symbol_H-M P21/c
_cod_database_code 1547601

loop_
_symmetry_equiv_pos_as_xyz
'x, y, z'
'-x, y+1/2, -z+1/2'
'-x, -y, -z'
'x, -y-1/2, z-1/2'

loop_
_atom_site_label
_atom_site_type_symbol
_atom_site_fract_x
_atom_site_fract_y
_atom_site_fract_z
_atom_site_U_iso_or_equiv
_atom_site_adp_type
_atom_site_occupancy
_atom_site_symmetry_multiplicity
_atom_site_calc_flag
_atom_site_refinement_flags
Fe1 Fe 0.287205(9) 0.30910(2) 0.103886(11) 0.01383(6) Uani 1 1 d .
Fe2 Fe 0.224210(9) 0.72923(2) 0.323774(11) 0.01365(6) Uani 1 1 d .
O1 O 0.36073(6) 0.72581(12) 0.07588(6) 0.0230(2) Uani 1 1 d .
O2 O 0.08634(5) 0.45513(14) 0.24643(6) 0.0248(2) Uani 1 1 d .
N1 N 0.40369(6) 0.56365(14) -0.01804(7) 0.0159(2) Uani 1 1 d .
N2 N 0.04452(6) 0.59030(15) 0.35021(7) 0.0171(2) Uani 1 1 d .
C1 C 0.21671(7) 0.40792(18) 0.03075(8) 0.0192(3) Uani 1 1 d .
H1 H 0.2221 0.5023 0.0007 0.023 Uiso 1 1 calc R
C2 C 0.23227(8) 0.24902(18) 0.00698(9) 0.0210(3) Uani 1 1 d .
H2 H 0.2497 0.2185 -0.0417 0.025 Uiso 1 1 calc R
C3 C 0.21700(7) 0.14410(19) 0.06931(9) 0.0225(3) Uani 1 1 d .
H3 H 0.2225 0.0310 0.0695 0.027 Uiso 1 1 calc R
C4 C 0.19212(7) 0.23793(18) 0.13127(9) 0.0208(3) Uani 1 1 d .
H4 H 0.1783 0.1986 0.1800 0.025 Uiso 1 1 calc R
C5 C 0.19169(7) 0.40113(18) 0.10723(8) 0.0192(3) Uani 1 1 d .
H5 H 0.1772 0.4899 0.1370 0.023 Uiso 1 1 calc R
C6 C 0.34658(7) 0.43555(18) 0.18002(8) 0.0191(3) Uani 1 1 d .
H6 H 0.3327 0.5215 0.2121 0.023 Uiso 1 1 calc R
C7 C 0.34684(7) 0.26967(19) 0.19970(9) 0.0207(3) Uani 1 1 d .
H7 H 0.3335 0.2260 0.2478 0.025 Uiso 1 1 calc R
C8 C 0.37046(7) 0.17952(18) 0.13527(8) 0.0193(3) Uani 1 1 d .
H8 H 0.3748 0.0662 0.1327 0.023 Uiso 1 1 calc R
C9 C 0.38632(7) 0.29100(17) 0.07528(8) 0.0160(3) Uani 1 1 d .
C10 C 0.37107(7) 0.44850(17) 0.10302(8) 0.0162(3) Uani 1 1 d .
C11 C 0.37717(7) 0.59088(17) 0.05489(8) 0.0165(3) Uani 1 1 d .
C12 C 0.42392(7) 0.41185(16) -0.04540(8) 0.0150(3) Uani 1 1 d .
C13 C 0.41391(7) 0.27241(16) -0.00116(8) 0.0155(3) Uani 1 1 d .
C14 C 0.43404(7) 0.12486(17) -0.03050(9) 0.0187(3) Uani 1 1 d .
H14 H 0.4267 0.0303 -0.0012 0.022 Uiso 1 1 calc R
C15 C 0.46459(7) 0.11349(18) -0.10149(9) 0.0210(3) Uani 1 1 d .
H15 H 0.4778 0.0116 -0.1205 0.025 Uiso 1 1 calc R
C16 C 0.47614(7) 0.25043(18) -0.14521(8) 0.0195(3) Uani 1 1 d .
C17 C 0.45527(7) 0.39815(17) -0.11708(8) 0.0178(3) Uani 1 1 d .
H17 H 0.4624 0.4919 -0.1471 0.021 Uiso 1 1 calc R
C18 C 0.51248(8) 0.2403(2) -0.22089(9) 0.0263(3) Uani 1 1 d .
H18A H 0.5440 0.1501 -0.2190 0.039 Uiso 1 1 calc R
H18B H 0.5372 0.3401 -0.2294 0.039 Uiso 1 1 calc R
H18C H 0.4799 0.2240 -0.2634 0.039 Uiso 1 1 calc R
C19 C 0.41356(8) 0.70313(17) -0.06727(9) 0.0199(3) Uani 1 1 d .
H19A H 0.3963 0.7989 -0.0415 0.030 Uiso 1 1 calc R
H19B H 0.3896 0.6875 -0.1168 0.030 Uiso 1 1 calc R
H19C H 0.4615 0.7169 -0.0766 0.030 Uiso 1 1 calc R
C20 C 0.23852(8) 0.81594(18) 0.21395(9) 0.0227(3) Uani 1 1 d .
H20 H 0.2444 0.7539 0.1684 0.027 Uiso 1 1 calc R
C21 C 0.28991(7) 0.87114(18) 0.26456(9) 0.0211(3) Uani 1 1 d .
H21 H 0.3365 0.8525 0.2590 0.025 Uiso 1 1 calc R
C22 C 0.26015(8) 0.95938(18) 0.32534(9) 0.0237(3) Uani 1 1 d .
H22 H 0.2832 1.0098 0.3674 0.028 Uiso 1 1 calc R
C23 C 0.19002(8) 0.95850(18) 0.31196(10) 0.0278(4) Uani 1 1 d .
H23 H 0.1576 1.0086 0.3434 0.033 Uiso 1 1 calc R
C24 C 0.17655(8) 0.8697(2) 0.24321(10) 0.0272(3) Uani 1 1 d .
H24 H 0.1335 0.8497 0.2207 0.033 Uiso 1 1 calc R
C25 C 0.22543(7) 0.48460(17) 0.31596(8) 0.0169(3) Uani 1 1 d .
H25 H 0.2322 0.4245 0.2700 0.020 Uiso 1 1 calc R
C26 C 0.27587(7) 0.53851(16) 0.36929(8) 0.0167(3) Uani 1 1 d .
H26 H 0.3226 0.5188 0.3653 0.020 Uiso 1 1 calc R
C27 C 0.24490(7) 0.62720(16) 0.42987(8) 0.0156(3) Uani 1 1 d .
H27 H 0.2673 0.6790 0.4720 0.019 Uiso 1 1 calc R
C28 C 0.17419(7) 0.62367(16) 0.41541(8) 0.0143(3) Uani 1 1 d .
C29 C 0.16263(7) 0.53810(16) 0.34474(8) 0.0149(3) Uani 1 1 d .
C30 C 0.09618(7) 0.52273(17) 0.30886(8) 0.0171(3) Uani 1 1 d .
C31 C 0.11722(7) 0.68237(16) 0.45776(8) 0.0141(3) Uani 1 1 d .
C32 C 0.05287(7) 0.66346(16) 0.42374(8) 0.0150(3) Uani 1 1 d .
C33 C -0.00312(7) 0.71678(18) 0.46409(9) 0.0190(3) Uani 1 1 d .
H33 H -0.0465 0.7051 0.4412 0.023 Uiso 1 1 calc R
C34 C 0.00352(7) 0.78623(17) 0.53681(9) 0.0194(3) Uani 1 1 d .
C35 C 0.06725(7) 0.80296(17) 0.57065(8) 0.0190(3) Uani 1 1 d .
H35 H 0.0724 0.8504 0.6204 0.023 Uiso 1 1 calc R
C36 C 0.12277(7) 0.75025(17) 0.53150(8) 0.0169(3) Uani 1 1 d .
H36 H 0.1659 0.7605 0.5554 0.020 Uiso 1 1 calc R
C37 C -0.05740(8) 0.8446(2) 0.57858(9) 0.0269(3) Uani 1 1 d .
H37A H -0.0638 0.9593 0.5685 0.040 Uiso 1 1 calc R
H37B H -0.0511 0.8272 0.6344 0.040 Uiso 1 1 calc R
H37C H -0.0970 0.7853 0.5601 0.040 Uiso 1 1 calc R
C38 C -0.02311(7) 0.5787(2) 0.31622(9) 0.0244(3) Uani 1 1 d .
H38A H -0.0213 0.5226 0.2664 0.037 Uiso 1 1 calc R
H38B H -0.0413 0.6867 0.3081 0.037 Uiso 1 1 calc R
H38C H -0.0520 0.5192 0.3514 0.037 Uiso 1 1 calc R

loop_
_atom_site_aniso_label
_atom_site_aniso_U_11
_atom_site_aniso_U_22
_atom_site_aniso_U_33
_atom_site_aniso_U_23
_atom_site_aniso_U_13
_atom_site_aniso_U_12
Fe1 0.01361(10) 0.01421(10) 0.01373(10) -0.00015(7) 0.00154(7) 0.00036(7)
Fe2 0.01266(10) 0.01512(10) 0.01322(10) 0.00209(7) 0.00181(7) 0.00081(7)
O1 0.0257(6) 0.0168(5) 0.0266(6) -0.0049(4) 0.0035(4) 0.0011(4)
O2 0.0227(5) 0.0331(6) 0.0186(5) -0.0090(5) 0.0008(4) -0.0041(4)
N1 0.0170(6) 0.0137(5) 0.0171(6) 0.0011(4) 0.0010(4) -0.0006(4)
N2 0.0134(6) 0.0224(6) 0.0152(6) -0.0017(5) -0.0009(4) -0.0020(4)
C1 0.0178(7) 0.0230(7) 0.0167(7) 0.0011(6) -0.0019(5) 0.0023(5)
C2 0.0210(7) 0.0247(7) 0.0172(7) -0.0045(6) -0.0010(6) -0.0004(6)
C3 0.0238(7) 0.0189(7) 0.0248(8) -0.0032(6) -0.0008(6) -0.0054(6)
C4 0.0158(7) 0.0267(8) 0.0201(7) -0.0001(6) 0.0027(5) -0.0053(6)
C5 0.0146(7) 0.0244(7) 0.0185(7) -0.0018(6) 0.0005(5) 0.0034(5)
C6 0.0163(7) 0.0248(7) 0.0161(7) -0.0033(6) 0.0006(5) -0.0010(5)
C7 0.0177(7) 0.0292(8) 0.0152(7) 0.0042(6) -0.0001(5) 0.0012(6)
C8 0.0170(7) 0.0210(7) 0.0201(7) 0.0053(6) 0.0010(5) 0.0036(5)
C9 0.0126(6) 0.0180(7) 0.0173(7) 0.0019(5) 0.0002(5) 0.0019(5)
C10 0.0127(6) 0.0196(7) 0.0163(7) -0.0012(5) 0.0003(5) -0.0009(5)
C11 0.0128(6) 0.0173(7) 0.0192(7) -0.0020(5) -0.0009(5) -0.0005(5)
C12 0.0113(6) 0.0163(6) 0.0174(7) -0.0011(5) -0.0012(5) 0.0004(5)
C13 0.0113(6) 0.0172(6) 0.0179(7) 0.0002(5) 0.0001(5) 0.0009(5)
C14 0.0183(7) 0.0162(7) 0.0216(7) 0.0002(6) 0.0009(5) 0.0013(5)
C15 0.0192(7) 0.0197(7) 0.0240(7) -0.0052(6) 0.0010(6) 0.0023(5)
C16 0.0151(7) 0.0259(7) 0.0177(7) -0.0029(6) 0.0015(5) 0.0009(6)
C17 0.0164(6) 0.0195(7) 0.0175(7) 0.0019(5) 0.0014(5) -0.0008(5)
C18 0.0242(8) 0.0335(9) 0.0213(8) -0.0051(6) 0.0070(6) 0.0014(6)
C19 0.0211(7) 0.0157(7) 0.0227(7) 0.0033(6) -0.0004(6) -0.0016(5)
C20 0.0319(8) 0.0221(7) 0.0143(7) 0.0057(6) 0.0008(6) 0.0025(6)
C21 0.0202(7) 0.0229(7) 0.0205(7) 0.0075(6) 0.0066(6) -0.0003(6)
C22 0.0340(9) 0.0166(7) 0.0207(7) 0.0028(6) 0.0052(6) -0.0048(6)
C23 0.0322(9) 0.0186(7) 0.0331(9) 0.0086(6) 0.0139(7) 0.0099(6)
C24 0.0216(7) 0.0278(8) 0.0319(9) 0.0152(7) -0.0049(6) 0.0032(6)
C25 0.0176(7) 0.0164(6) 0.0169(7) 0.0002(5) 0.0034(5) 0.0011(5)
C26 0.0150(6) 0.0167(6) 0.0184(7) 0.0037(5) 0.0012(5) 0.0027(5)
C27 0.0150(6) 0.0177(7) 0.0142(6) 0.0029(5) 0.0002(5) -0.0001(5)
C28 0.0155(6) 0.0142(6) 0.0132(6) 0.0031(5) 0.0009(5) -0.0007(5)
C29 0.0158(6) 0.0149(6) 0.0142(6) 0.0010(5) 0.0022(5) -0.0013(5)
C30 0.0177(7) 0.0182(7) 0.0156(6) 0.0005(5) 0.0024(5) -0.0029(5)
C31 0.0140(6) 0.0143(6) 0.0139(6) 0.0021(5) 0.0015(5) -0.0010(5)
C32 0.0163(6) 0.0148(6) 0.0140(6) 0.0008(5) 0.0017(5) -0.0013(5)
C33 0.0133(6) 0.0238(7) 0.0198(7) 0.0013(6) 0.0004(5) -0.0006(5)
C34 0.0190(7) 0.0198(7) 0.0195(7) 0.0007(6) 0.0049(6) 0.0016(5)
C35 0.0214(7) 0.0208(7) 0.0150(7) -0.0016(5) 0.0024(5) 0.0005(5)
C36 0.0171(7) 0.0183(7) 0.0153(7) 0.0006(5) 0.0003(5) -0.0016(5)
C37 0.0213(8) 0.0356(9) 0.0241(8) -0.0024(7) 0.0078(6) 0.0050(7)
C38 0.0162(7) 0.0358(9) 0.0211(7) -0.0043(6) -0.0036(6) -0.0030(6)

loop_
_atom_type_symbol
_atom_type_description
_atom_type_scat_dispersion_real
_atom_type_scat_dispersion_imag
_atom_type_scat_source
C C 0.0033 0.0016 'International Tables Vol C Tables 4.2.6.8 and 6.1.1.4'
H H 0.0000 0.0000 'International Tables Vol C Tables 4.2.6.8 and 6.1.1.4'
N N 0.0061 0.0033 'International Tables Vol C Tables 4.2.6.8 and 6.1.1.4'
O O 0.0106 0.0060 'International Tables Vol C Tables 4.2.6.8 and 6.1.1.4'
Fe Fe 0.3463 0.8444 'International Tables Vol C Tables 4.2.6.8 and 6.1.1.4'

loop_
_geom_angle_atom_site_label_1
_geom_angle_atom_site_label_2
_geom_angle_atom_site_label_3
_geom_angle
C10 Fe1 C2 124.09(6)
C10 Fe1 C3 160.03(6)
C2 Fe1 C3 40.80(6)
C10 Fe1 C1 108.65(6)
C2 Fe1 C1 40.76(6)
C3 Fe1 C1 68.44(6)
C10 Fe1 C6 41.01(5)
C2 Fe1 C6 161.23(6)
C3 Fe1 C6 156.88(6)
C1 Fe1 C6 124.84(6)
C10 Fe1 C7 68.50(6)
C2 Fe1 C7 156.41(6)
C3 Fe1 C7 120.79(6)
C1 Fe1 C7 161.14(6)
C6 Fe1 C7 40.78(6)
C10 Fe1 C8 68.98(6)
C2 Fe1 C8 120.41(6)
C3 Fe1 C8 105.62(6)
C1 Fe1 C8 157.12(6)
C6 Fe1 C8 69.25(6)
C7 Fe1 C8 40.95(6)
C10 Fe1 C4 158.39(6)
C2 Fe1 C4 68.59(6)
C3 Fe1 C4 40.66(6)
C1 Fe1 C4 68.38(6)
C6 Fe1 C4 121.82(6)
C7 Fe1 C4 107.00(6)
C8 Fe1 C4 122.37(6)
C10 Fe1 C9 41.01(5)
C2 Fe1 C9 106.73(6)
C3 Fe1 C9 122.52(6)
C1 Fe1 C9 122.32(6)
C6 Fe1 C9 69.18(6)
C7 Fe1 C9 68.62(6)
C8 Fe1 C9 40.91(6)
C4 Fe1 C9 158.97(6)
C10 Fe1 C5 123.27(6)
C2 Fe1 C5 68.45(6)
C3 Fe1 C5 68.27(6)
C1 Fe1 C5 40.59(6)
C6 Fe1 C5 108.33(6)
C7 Fe1 C5 124.17(6)
C8 Fe1 C5 159.68(6)
C4 Fe1 C5 40.54(6)
C9 Fe1 C5 158.70(6)
C24 Fe2 C23 40.77(7)
C24 Fe2 C26 159.06(7)
C23 Fe2 C26 158.97(7)
C24 Fe2 C25 122.29(6)
C23 Fe2 C25 158.98(6)
C26 Fe2 C25 40.73(6)
C24 Fe2 C22 68.22(7)
C23 Fe2 C22 40.45(7)
C26 Fe2 C22 123.41(6)
C25 Fe2 C22 158.58(6)
C24 Fe2 C29 107.14(6)
C23 Fe2 C29 123.15(6)
C26 Fe2 C29 68.03(6)
C25 Fe2 C29 40.84(5)
C22 Fe2 C29 159.60(6)
C24 Fe2 C21 67.83(6)
C23 Fe2 C21 67.99(6)
C26 Fe2 C21 108.55(6)
C25 Fe2 C21 122.25(6)
C22 Fe2 C21 40.54(6)
C29 Fe2 C21 157.98(6)
C24 Fe2 C27 158.26(6)
C23 Fe2 C27 122.58(6)
C26 Fe2 C27 40.89(5)
C25 Fe2 C27 69.09(6)
C22 Fe2 C27 108.21(6)
C29 Fe2 C27 68.31(5)
C21 Fe2 C27 124.34(6)
C24 Fe2 C20 40.51(6)
C23 Fe2 C20 68.29(6)
C26 Fe2 C20 123.39(6)
C25 Fe2 C20 106.75(6)
C22 Fe2 C20 68.12(6)
C29 Fe2 C20 122.13(6)
C21 Fe2 C20 40.16(6)
C27 Fe2 C20 159.99(6)
C24 Fe2 C28 122.50(6)
C23 Fe2 C28 107.94(6)
C26 Fe2 C28 67.94(5)
C25 Fe2 C28 68.58(5)
C22 Fe2 C28 123.98(6)
C29 Fe2 C28 40.43(5)
C21 Fe2 C28 160.41(6)
C27 Fe2 C28 40.37(5)
C20 Fe2 C28 158.04(6)
C11 N1 C12 124.33(12)
C11 N1 C19 117.08(12)
C12 N1 C19 118.53(11)
C30 N2 C32 124.23(12)
C30 N2 C38 117.11(12)
C32 N2 C38 118.61(12)
C5 C1 C2 108.26(13)
C5 C1 Fe1 70.15(8)
C2 C1 Fe1 69.60(8)
C5 C1 H1 125.9
C2 C1 H1 125.9
Fe1 C1 H1 126.0
C1 C2 C3 107.63(13)
C1 C2 Fe1 69.64(8)
C3 C2 Fe1 69.61(8)
C1 C2 H2 126.2
C3 C2 H2 126.2
Fe1 C2 H2 126.1
C4 C3 C2 108.25(14)
C4 C3 Fe1 69.97(8)
C2 C3 Fe1 69.59(8)
C4 C3 H3 125.9
C2 C3 H3 125.9
Fe1 C3 H3 126.1
C3 C4 C5 107.88(13)
C3 C4 Fe1 69.37(8)
C5 C4 Fe1 69.89(8)
C3 C4 H4 126.1
C5 C4 H4 126.1
Fe1 C4 H4 126.2
C1 C5 C4 107.99(13)
C1 C5 Fe1 69.26(8)
C4 C5 Fe1 69.57(8)
C1 C5 H5 126.0
C4 C5 H5 126.0
Fe1 C5 H5 126.7
C7 C6 C10 107.19(13)
C7 C6 Fe1 69.61(8)
C10 C6 Fe1 69.24(8)
C7 C6 H6 126.4
C10 C6 H6 126.4
Fe1 C6 H6 126.3
C6 C7 C8 108.95(13)
C6 C7 Fe1 69.61(8)
C8 C7 Fe1 69.56(8)
C6 C7 H7 125.5
C8 C7 H7 125.5
Fe1 C7 H7 126.9
C7 C8 C9 107.59(13)
C7 C8 Fe1 69.50(8)
C9 C8 Fe1 69.84(8)
C7 C8 H8 126.2
C9 C8 H8 126.2
Fe1 C8 H8 126.0
C8 C9 C10 107.58(12)
C8 C9 C13 133.08(13)
C10 C9 C13 119.33(12)
C8 C9 Fe1 69.25(8)
C10 C9 Fe1 68.91(8)
C13 C9 Fe1 127.78(10)
C6 C10 C9 108.68(12)
C6 C10 C11 128.79(13)
C9 C10 C11 122.43(12)
C6 C10 Fe1 69.76(8)
C9 C10 Fe1 70.07(8)
C11 C10 Fe1 123.22(10)
O1 C11 N1 121.59(13)
O1 C11 C10 123.56(13)
N1 C11 C10 114.85(12)
C17 C12 C13 118.82(13)
C17 C12 N1 120.22(12)
C13 C12 N1 120.95(12)
C14 C13 C12 119.18(13)
C14 C13 C9 122.92(13)
C12 C13 C9 117.81(12)
C15 C14 C13 121.21(14)
C15 C14 H14 119.4
C13 C14 H14 119.4
C14 C15 C16 120.37(13)
C14 C15 H15 119.8
C16 C15 H15 119.8
C15 C16 C17 118.93(13)
C15 C16 C18 120.77(14)
C17 C16 C18 120.28(14)
C16 C17 C12 121.48(13)
C16 C17 H17 119.3
C12 C17 H17 119.3
C16 C18 H18A 109.5
C16 C18 H18B 109.5
H18A C18 H18B 109.5
C16 C18 H18C 109.5
H18A C18 H18C 109.5
H18B C18 H18C 109.5
N1 C19 H19A 109.5
N1 C19 H19B 109.5
H19A C19 H19B 109.5
N1 C19 H19C 109.5
H19A C19 H19C 109.5
H19B C19 H19C 109.5
C21 C20 C24 107.70(14)
C21 C20 Fe2 69.88(8)
C24 C20 Fe2 69.14(9)
C21 C20 H20 126.1
C24 C20 H20 126.1
Fe2 C20 H20 126.4
C20 C21 C22 108.50(14)
C20 C21 Fe2 69.96(8)
C22 C21 Fe2 69.55(8)
C20 C21 H21 125.8
C22 C21 H21 125.8
Fe2 C21 H21 126.3
C23 C22 C21 107.66(14)
C23 C22 Fe2 69.40(9)
C21 C22 Fe2 69.90(8)
C23 C22 H22 126.2
C21 C22 H22 126.2
Fe2 C22 H22 126.1
C22 C23 C24 108.00(14)
C22 C23 Fe2 70.15(9)
C24 C23 Fe2 69.61(9)
C22 C23 H23 126.0
C24 C23 H23 126.0
Fe2 C23 H23 125.8
C20 C24 C23 108.14(14)
C20 C24 Fe2 70.35(8)
C23 C24 Fe2 69.63(9)
C20 C24 H24 125.9
C23 C24 H24 125.9
Fe2 C24 H24 125.7
C26 C25 C29 106.84(12)
C26 C25 Fe2 69.58(8)
C29 C25 Fe2 69.73(8)
C26 C25 H25 126.6
C29 C25 H25 126.6
Fe2 C25 H25 125.7
C25 C26 C27 109.04(12)
C25 C26 Fe2 69.69(8)
C27 C26 Fe2 69.94(8)
C25 C26 H26 125.5
C27 C26 H26 125.5
Fe2 C26 H26 126.5
C28 C27 C26 107.52(12)
C28 C27 Fe2 70.90(8)
C26 C27 Fe2 69.17(8)
C28 C27 H27 126.2
C26 C27 H27 126.2
Fe2 C27 H27 125.3
C27 C28 C29 107.54(12)
C27 C28 C31 133.39(13)
C29 C28 C31 119.04(12)
C27 C28 Fe2 68.74(8)
C29 C28 Fe2 68.52(8)
C31 C28 Fe2 129.29(10)
C28 C29 C25 109.02(12)
C28 C29 C30 122.46(12)
C25 C29 C30 128.39(13)
C28 C29 Fe2 71.05(8)
C25 C29 Fe2 69.43(8)
C30 C29 Fe2 122.45(10)
O2 C30 N2 122.12(13)
O2 C30 C29 122.75(13)
N2 C30 C29 115.13(12)
C36 C31 C32 118.69(13)
C36 C31 C28 123.30(13)
C32 C31 C28 117.95(12)
C33 C32 C31 119.06(13)
C33 C32 N2 120.17(12)
C31 C32 N2 120.77(12)
C34 C33 C32 121.38(13)
C34 C33 H33 119.3
C32 C33 H33 119.3
C33 C34 C35 119.36(13)
C33 C34 C37 120.36(14)
C35 C34 C37 120.28(14)
C36 C35 C34 119.74(14)
C36 C35 H35 120.1
C34 C35 H35 120.1
C35 C36 C31 121.75(13)
C35 C36 H36 119.1
C31 C36 H36 119.1
C34 C37 H37A 109.5
C34 C37 H37B 109.5
H37A C37 H37B 109.5
C34 C37 H37C 109.5
H37A C37 H37C 109.5
H37B C37 H37C 109.5
N2 C38 H38A 109.5
N2 C38 H38B 109.5
H38A C38 H38B 109.5
N2 C38 H38C 109.5
H38A C38 H38C 109.5
H38B C38 H38C 109.5

loop_
_geom_bond_atom_site_label_1
_geom_bond_atom_site_label_2
_geom_bond_distance
Fe1 C10 2.0373(14)
Fe1 C2 2.0435(15)
Fe1 C3 2.0437(15)
Fe1 C1 2.0440(14)
Fe1 C6 2.0442(14)
Fe1 C7 2.0442(15)
Fe1 C8 2.0450(14)
Fe1 C4 2.0516(15)
Fe1 C9 2.0528(14)
Fe1 C5 2.0558(14)
Fe2 C24 2.0386(15)
Fe2 C23 2.0390(15)
Fe2 C26 2.0436(14)
Fe2 C25 2.0450(15)
Fe2 C22 2.0489(15)
Fe2 C29 2.0490(14)
Fe2 C21 2.0536(14)
Fe2 C27 2.0539(14)
Fe2 C20 2.0545(15)
Fe2 C28 2.0826(13)
O1 C11 1.2289(17)
O2 C30 1.2284(17)
N1 C11 1.3942(18)
N1 C12 1.4130(17)
N1 C19 1.4564(18)
N2 C30 1.3852(18)
N2 C32 1.4151(18)
N2 C38 1.4632(18)
C1 C5 1.422(2)
C1 C2 1.423(2)
C1 H1 0.9500
C2 C3 1.425(2)
C2 H2 0.9500
C3 C4 1.423(2)
C3 H3 0.9500
C4 C5 1.423(2)
C4 H4 0.9500
C5 H5 0.9500
C6 C7 1.425(2)
C6 C10 1.4296(19)
C6 H6 0.9500
C7 C8 1.430(2)
C7 H7 0.9500
C8 C9 1.432(2)
C8 H8 0.9500
C9 C10 1.4329(19)
C9 C13 1.4485(19)
C10 C11 1.456(2)
C12 C17 1.4024(19)
C12 C13 1.4077(19)
C13 C14 1.3929(19)
C14 C15 1.383(2)
C14 H14 0.9500
C15 C16 1.391(2)
C15 H15 0.9500
C16 C17 1.391(2)
C16 C18 1.509(2)
C17 H17 0.9500
C18 H18A 0.9800
C18 H18B 0.9800
C18 H18C 0.9800
C19 H19A 0.9800
C19 H19B 0.9800
C19 H19C 0.9800
C20 C21 1.410(2)
C20 C24 1.417(2)
C20 H20 0.9500
C21 C22 1.421(2)
C21 H21 0.9500
C22 C23 1.413(2)
C22 H22 0.9500
C23 C24 1.420(2)
C23 H23 0.9500
C24 H24 0.9500
C25 C26 1.423(2)
C25 C29 1.4282(19)
C25 H25 0.9500
C26 C27 1.4314(19)
C26 H26 0.9500
C27 C28 1.4275(19)
C27 H27 0.9500
C28 C29 1.4282(19)
C28 C31 1.4489(19)
C29 C30 1.4572(19)
C31 C36 1.3955(19)
C31 C32 1.4095(19)
C32 C33 1.4005(19)
C33 C34 1.387(2)
C33 H33 0.9500
C34 C35 1.395(2)
C34 C37 1.506(2)
C35 C36 1.381(2)
C35 H35 0.9500
C36 H36 0.9500
C37 H37A 0.9800
C37 H37B 0.9800
C37 H37C 0.9800
C38 H38A 0.9800
C38 H38B 0.9800
C38 H38C 0.9800

loop_
_geom_torsion_atom_site_label_1
_geom_torsion_atom_site_label_2
_geom_torsion_atom_site_label_3
_geom_torsion_atom_site_label_4
_geom_torsion
C10 Fe1 C1 C5 -119.73(9)
C2 Fe1 C1 C5 119.31(12)
C3 Fe1 C1 C5 81.33(9)
C6 Fe1 C1 C5 -77.07(10)
C7 Fe1 C1 C5 -41.7(2)
C8 Fe1 C1 C5 160.29(14)
C4 Fe1 C1 C5 37.45(9)
C9 Fe1 C1 C5 -162.94(8)
C10 Fe1 C1 C2 120.96(9)
C3 Fe1 C1 C2 -37.98(9)
C6 Fe1 C1 C2 163.61(9)
C7 Fe1 C1 C2 -161.06(17)
C8 Fe1 C1 C2 40.97(19)
C4 Fe1 C1 C2 -81.86(10)
C9 Fe1 C1 C2 77.75(10)
C5 Fe1 C1 C2 -119.31(12)
C5 C1 C2 C3 -0.25(16)
Fe1 C1 C2 C3 59.47(10)
C5 C1 C2 Fe1 -59.73(10)
C10 Fe1 C2 C1 -78.83(10)
C3 Fe1 C2 C1 118.85(13)
C6 Fe1 C2 C1 -46.0(2)
C7 Fe1 C2 C1 164.80(13)
C8 Fe1 C2 C1 -162.81(8)
C4 Fe1 C2 C1 81.30(9)
C9 Fe1 C2 C1 -120.42(9)
C5 Fe1 C2 C1 37.59(9)
C10 Fe1 C2 C3 162.31(9)
C1 Fe1 C2 C3 -118.85(13)
C6 Fe1 C2 C3 -164.88(17)
C7 Fe1 C2 C3 45.94(19)
C8 Fe1 C2 C3 78.34(10)
C4 Fe1 C2 C3 -37.56(9)
C9 Fe1 C2 C3 120.72(9)
C5 Fe1 C2 C3 -81.27(10)
C1 C2 C3 C4 0.00(17)
Fe1 C2 C3 C4 59.50(10)
C1 C2 C3 Fe1 -59.49(10)
C10 Fe1 C3 C4 -166.88(15)
C2 Fe1 C3 C4 -119.43(13)
C1 Fe1 C3 C4 -81.49(10)
C6 Fe1 C3 C4 48.23(19)
C7 Fe1 C3 C4 80.13(11)
C8 Fe1 C3 C4 121.85(9)
C9 Fe1 C3 C4 163.05(9)
C5 Fe1 C3 C4 -37.67(9)
C10 Fe1 C3 C2 -47.5(2)
C1 Fe1 C3 C2 37.94(9)
C6 Fe1 C3 C2 167.66(14)
C7 Fe1 C3 C2 -160.44(9)
C8 Fe1 C3 C2 -118.72(9)
C4 Fe1 C3 C2 119.43(13)
C9 Fe1 C3 C2 -77.52(10)
C5 Fe1 C3 C2 81.76(9)
C2 C3 C4 C5 0.24(16)
Fe1 C3 C4 C5 59.51(10)
C2 C3 C4 Fe1 -59.26(10)
C10 Fe1 C4 C3 167.85(14)
C2 Fe1 C4 C3 37.68(9)
C1 Fe1 C4 C3 81.65(10)
C6 Fe1 C4 C3 -159.84(9)
C7 Fe1 C4 C3 -117.75(10)
C8 Fe1 C4 C3 -75.60(11)
C9 Fe1 C4 C3 -43.2(2)
C5 Fe1 C4 C3 119.15(13)
C10 Fe1 C4 C5 48.70(19)
C2 Fe1 C4 C5 -81.46(9)
C3 Fe1 C4 C5 -119.15(13)
C1 Fe1 C4 C5 -37.50(8)
C6 Fe1 C4 C5 81.01(10)
C7 Fe1 C4 C5 123.10(9)
C8 Fe1 C4 C5 165.25(8)
C9 Fe1 C4 C5 -162.38(14)
C2 C1 C5 C4 0.41(16)
Fe1 C1 C5 C4 -58.98(10)
C2 C1 C5 Fe1 59.39(10)
C3 C4 C5 C1 -0.40(16)
Fe1 C4 C5 C1 58.79(10)
C3 C4 C5 Fe1 -59.19(10)
C10 Fe1 C5 C1 79.76(10)
C2 Fe1 C5 C1 -37.74(9)
C3 Fe1 C5 C1 -81.79(9)
C6 Fe1 C5 C1 122.58(9)
C7 Fe1 C5 C1 164.92(9)
C8 Fe1 C5 C1 -157.81(16)
C4 Fe1 C5 C1 -119.56(12)
C9 Fe1 C5 C1 43.03(19)
C10 Fe1 C5 C4 -160.68(8)
C2 Fe1 C5 C4 81.83(9)
C3 Fe1 C5 C4 37.78(9)
C1 Fe1 C5 C4 119.56(12)
C6 Fe1 C5 C4 -117.86(9)
C7 Fe1 C5 C4 -75.52(10)
C8 Fe1 C5 C4 -38.2(2)
C9 Fe1 C5 C4 162.59(14)
C10 Fe1 C6 C7 -118.56(12)
C2 Fe1 C6 C7 -161.70(17)
C3 Fe1 C6 C7 44.02(19)
C1 Fe1 C6 C7 163.37(9)
C8 Fe1 C6 C7 -37.12(9)
C4 Fe1 C6 C7 78.90(10)
C9 Fe1 C6 C7 -81.02(9)
C5 Fe1 C6 C7 121.45(9)
C2 Fe1 C6 C10 -43.1(2)
C3 Fe1 C6 C10 162.58(14)
C1 Fe1 C6 C10 -78.07(10)
C7 Fe1 C6 C10 118.56(12)
C8 Fe1 C6 C10 81.44(9)
C4 Fe1 C6 C10 -162.54(8)
C9 Fe1 C6 C10 37.54(8)
C5 Fe1 C6 C10 -119.99(9)
C10 C6 C7 C8 -0.72(16)
Fe1 C6 C7 C8 58.56(10)
C10 C6 C7 Fe1 -59.28(10)
C10 Fe1 C7 C6 38.27(8)
C2 Fe1 C7 C6 165.38(14)
C3 Fe1 C7 C6 -161.48(9)
C1 Fe1 C7 C6 -46.6(2)
C8 Fe1 C7 C6 120.55(12)
C4 Fe1 C7 C6 -119.32(9)
C9 Fe1 C7 C6 82.49(9)
C5 Fe1 C7 C6 -78.17(10)
C10 Fe1 C7 C8 -82.28(9)
C2 Fe1 C7 C8 44.83(18)
C3 Fe1 C7 C8 77.97(10)
C1 Fe1 C7 C8 -167.14(17)
C6 Fe1 C7 C8 -120.55(12)
C4 Fe1 C7 C8 120.13(9)
C9 Fe1 C7 C8 -38.06(8)
C5 Fe1 C7 C8 161.28(8)
C6 C7 C8 C9 1.11(16)
Fe1 C7 C8 C9 59.70(10)
C6 C7 C8 Fe1 -58.59(10)
C10 Fe1 C8 C7 81.02(9)
C2 Fe1 C8 C7 -160.90(9)
C3 Fe1 C8 C7 -119.26(9)
C1 Fe1 C8 C7 169.33(14)
C6 Fe1 C8 C7 36.98(9)
C4 Fe1 C8 C7 -78.32(10)
C9 Fe1 C8 C7 118.75(12)
C5 Fe1 C8 C7 -49.9(2)
C10 Fe1 C8 C9 -37.73(8)
C2 Fe1 C8 C9 80.35(10)
C3 Fe1 C8 C9 121.99(9)
C1 Fe1 C8 C9 50.58(19)
C6 Fe1 C8 C9 -81.77(9)
C7 Fe1 C8 C9 -118.75(12)
C4 Fe1 C8 C9 162.93(8)
C5 Fe1 C8 C9 -168.61(15)
C7 C8 C9 C10 -1.06(16)
Fe1 C8 C9 C10 58.42(9)
C7 C8 C9 C13 177.65(15)
Fe1 C8 C9 C13 -122.86(16)
C7 C8 C9 Fe1 -59.48(10)
C10 Fe1 C9 C8 119.49(12)
C2 Fe1 C9 C8 -117.40(9)
C3 Fe1 C9 C8 -75.63(10)
C1 Fe1 C9 C8 -159.18(9)
C6 Fe1 C9 C8 81.96(9)
C7 Fe1 C9 C8 38.10(9)
C4 Fe1 C9 C8 -43.67(19)
C5 Fe1 C9 C8 169.12(14)
C2 Fe1 C9 C10 123.11(9)
C3 Fe1 C9 C10 164.88(8)
C1 Fe1 C9 C10 81.33(10)
C6 Fe1 C9 C10 -37.53(8)
C7 Fe1 C9 C10 -81.39(9)
C8 Fe1 C9 C10 -119.49(12)
C4 Fe1 C9 C10 -163.16(15)
C5 Fe1 C9 C10 49.63(19)
C10 Fe1 C9 C13 -111.42(15)
C2 Fe1 C9 C13 11.68(14)
C3 Fe1 C9 C13 53.46(14)
C1 Fe1 C9 C13 -30.09(15)
C6 Fe1 C9 C13 -148.96(14)
C7 Fe1 C9 C13 167.19(14)
C8 Fe1 C9 C13 129.09(16)
C4 Fe1 C9 C13 85.4(2)
C5 Fe1 C9 C13 -61.8(2)
C7 C6 C10 C9 0.06(16)
Fe1 C6 C10 C9 -59.46(10)
C7 C6 C10 C11 176.44(14)
Fe1 C6 C10 C11 116.92(15)
C7 C6 C10 Fe1 59.52(10)
C8 C9 C10 C6 0.63(16)
C13 C9 C10 C6 -178.30(12)
Fe1 C9 C10 C6 59.26(10)
C8 C9 C10 C11 -176.04(12)
C13 C9 C10 C11 5.0(2)
Fe1 C9 C10 C11 -117.40(13)
C8 C9 C10 Fe1 -58.64(10)
C13 C9 C10 Fe1 122.44(12)
C2 Fe1 C10 C6 164.59(9)
C3 Fe1 C10 C6 -159.86(16)
C1 Fe1 C10 C6 122.06(9)
C7 Fe1 C10 C6 -38.07(9)
C8 Fe1 C10 C6 -82.16(9)
C4 Fe1 C10 C6 43.81(19)
C9 Fe1 C10 C6 -119.79(12)
C5 Fe1 C10 C6 79.54(10)
C2 Fe1 C10 C9 -75.62(10)
C3 Fe1 C10 C9 -40.1(2)
C1 Fe1 C10 C9 -118.15(9)
C6 Fe1 C10 C9 119.79(12)
C7 Fe1 C10 C9 81.72(9)
C8 Fe1 C10 C9 37.64(8)
C4 Fe1 C10 C9 163.60(15)
C5 Fe1 C10 C9 -160.67(8)
C2 Fe1 C10 C11 40.77(14)
C3 Fe1 C10 C11 76.3(2)
C1 Fe1 C10 C11 -1.76(13)
C6 Fe1 C10 C11 -123.82(15)
C7 Fe1 C10 C11 -161.89(13)
C8 Fe1 C10 C11 154.02(13)
C4 Fe1 C10 C11 -80.0(2)
C9 Fe1 C10 C11 116.39(15)
C5 Fe1 C10 C11 -44.28(14)
C12 N1 C11 O1 179.58(13)
C19 N1 C11 O1 2.36(19)
C12 N1 C11 C10 -0.21(19)
C19 N1 C11 C10 -177.43(12)
C6 C10 C11 O1 -0.3(2)
C9 C10 C11 O1 175.65(13)
Fe1 C10 C11 O1 89.46(16)
C6 C10 C11 N1 179.49(13)
C9 C10 C11 N1 -4.57(19)
Fe1 C10 C11 N1 -90.75(14)
C11 N1 C12 C17 -174.62(12)
C19 N1 C12 C17 2.57(19)
C11 N1 C12 C13 4.6(2)
C19 N1 C12 C13 -178.25(12)
C17 C12 C13 C14 -1.4(2)
N1 C12 C13 C14 179.44(12)
C17 C12 C13 C9 175.20(12)
N1 C12 C13 C9 -3.99(19)
C8 C9 C13 C14 -2.8(2)
C10 C9 C13 C14 175.82(13)
Fe1 C9 C13 C14 -99.16(15)
C8 C9 C13 C12 -179.21(14)
C10 C9 C13 C12 -0.61(19)
Fe1 C9 C13 C12 84.41(15)
C12 C13 C14 C15 1.1(2)
C9 C13 C14 C15 -175.30(13)
C13 C14 C15 C16 0.3(2)
C14 C15 C16 C17 -1.3(2)
C14 C15 C16 C18 176.97(14)
C15 C16 C17 C12 1.0(2)
C18 C16 C17 C12 -177.28(13)
C13 C12 C17 C16 0.3(2)
N1 C12 C17 C16 179.54(12)
C24 Fe2 C20 C21 119.08(13)
C23 Fe2 C20 C21 81.17(10)
C26 Fe2 C20 C21 -79.03(10)
C25 Fe2 C20 C21 -120.49(9)
C22 Fe2 C20 C21 37.45(9)
C29 Fe2 C20 C21 -162.41(8)
C27 Fe2 C20 C21 -45.7(2)
C28 Fe2 C20 C21 165.37(14)
C23 Fe2 C20 C24 -37.92(10)
C26 Fe2 C20 C24 161.89(9)
C25 Fe2 C20 C24 120.43(10)
C22 Fe2 C20 C24 -81.63(11)
C29 Fe2 C20 C24 78.50(11)
C21 Fe2 C20 C24 -119.08(13)
C27 Fe2 C20 C24 -164.81(16)
C28 Fe2 C20 C24 46.28(19)
C24 C20 C21 C22 -0.06(17)
Fe2 C20 C21 C22 -59.06(10)
C24 C20 C21 Fe2 59.01(10)
C24 Fe2 C21 C20 -37.81(9)
C23 Fe2 C21 C20 -81.97(10)
C26 Fe2 C21 C20 120.17(9)
C25 Fe2 C21 C20 77.34(10)
C22 Fe2 C21 C20 -119.76(13)
C29 Fe2 C21 C20 43.04(19)
C27 Fe2 C21 C20 162.74(9)
C28 Fe2 C21 C20 -163.63(15)
C24 Fe2 C21 C22 81.95(10)
C23 Fe2 C21 C22 37.80(10)
C26 Fe2 C21 C22 -120.07(9)
C25 Fe2 C21 C22 -162.90(9)
C29 Fe2 C21 C22 162.80(14)
C27 Fe2 C21 C22 -77.50(11)
C20 Fe2 C21 C22 119.76(13)
C28 Fe2 C21 C22 -43.9(2)
C20 C21 C22 C23 -0.05(17)
Fe2 C21 C22 C23 -59.35(10)
C20 C21 C22 Fe2 59.31(10)
C24 Fe2 C22 C23 37.95(10)
C26 Fe2 C22 C23 -161.79(9)
C25 Fe2 C22 C23 161.77(15)
C29 Fe2 C22 C23 -42.6(2)
C21 Fe2 C22 C23 118.86(13)
C27 Fe2 C22 C23 -119.21(10)
C20 Fe2 C22 C23 81.75(10)
C28 Fe2 C22 C23 -77.41(11)
C24 Fe2 C22 C21 -80.91(10)
C23 Fe2 C22 C21 -118.86(13)
C26 Fe2 C22 C21 79.35(10)
C25 Fe2 C22 C21 42.9(2)
C29 Fe2 C22 C21 -161.46(15)
C27 Fe2 C22 C21 121.93(9)
C20 Fe2 C22 C21 -37.11(9)
C28 Fe2 C22 C21 163.73(8)
C21 C22 C23 C24 0.13(17)
Fe2 C22 C23 C24 -59.55(11)
C21 C22 C23 Fe2 59.67(10)
C24 Fe2 C23 C22 -118.99(13)
C26 Fe2 C23 C22 46.7(2)
C25 Fe2 C23 C22 -161.43(15)
C29 Fe2 C23 C22 163.63(9)
C21 Fe2 C23 C22 -37.88(9)
C27 Fe2 C23 C22 79.74(10)
C20 Fe2 C23 C22 -81.30(10)
C28 Fe2 C23 C22 121.71(9)
C26 Fe2 C23 C24 165.65(15)
C25 Fe2 C23 C24 -42.4(2)
C22 Fe2 C23 C24 118.99(13)
C29 Fe2 C23 C24 -77.37(11)
C21 Fe2 C23 C24 81.11(10)
C27 Fe2 C23 C24 -161.26(9)
C20 Fe2 C23 C24 37.69(9)
C28 Fe2 C23 C24 -119.29(9)
C21 C20 C24 C23 0.13(17)
Fe2 C20 C24 C23 59.61(11)
C21 C20 C24 Fe2 -59.47(10)
C22 C23 C24 C20 -0.16(17)
Fe2 C23 C24 C20 -60.05(11)
C22 C23 C24 Fe2 59.89(10)
C23 Fe2 C24 C20 119.03(14)
C26 Fe2 C24 C20 -46.6(2)
C25 Fe2 C24 C20 -77.60(11)
C22 Fe2 C24 C20 81.36(10)
C29 Fe2 C24 C20 -119.73(10)
C21 Fe2 C24 C20 37.49(9)
C27 Fe2 C24 C20 165.99(14)
C28 Fe2 C24 C20 -161.31(9)
C26 Fe2 C24 C23 -165.60(15)
C25 Fe2 C24 C23 163.37(9)
C22 Fe2 C24 C23 -37.67(9)
C29 Fe2 C24 C23 121.25(9)
C21 Fe2 C24 C23 -81.54(10)
C27 Fe2 C24 C23 47.0(2)
C20 Fe2 C24 C23 -119.03(14)
C28 Fe2 C24 C23 79.66(11)
C24 Fe2 C25 C26 163.59(9)
C23 Fe2 C25 C26 -165.00(15)
C22 Fe2 C25 C26 49.46(19)
C29 Fe2 C25 C26 -117.83(11)
C21 Fe2 C25 C26 81.01(10)
C27 Fe2 C25 C26 -37.21(8)
C20 Fe2 C25 C26 122.10(9)
C28 Fe2 C25 C26 -80.63(8)
C24 Fe2 C25 C29 -78.57(10)
C23 Fe2 C25 C29 -47.16(19)
C26 Fe2 C25 C29 117.83(11)
C22 Fe2 C25 C29 167.29(15)
C21 Fe2 C25 C29 -161.15(8)
C27 Fe2 C25 C29 80.63(8)
C20 Fe2 C25 C29 -120.07(8)
C28 Fe2 C25 C29 37.20(8)
C29 C25 C26 C27 -1.05(15)
Fe2 C25 C26 C27 59.03(9)
C29 C25 C26 Fe2 -60.08(9)
C24 Fe2 C26 C25 -41.9(2)
C23 Fe2 C26 C25 165.00(15)
C22 Fe2 C26 C25 -160.58(8)
C29 Fe2 C26 C25 38.57(8)
C21 Fe2 C26 C25 -118.22(9)
C27 Fe2 C26 C25 120.36(11)
C20 Fe2 C26 C25 -76.32(10)
C28 Fe2 C26 C25 82.35(8)
C24 Fe2 C26 C27 -162.27(16)
C23 Fe2 C26 C27 44.64(19)
C25 Fe2 C26 C27 -120.36(11)
C22 Fe2 C26 C27 79.06(10)
C29 Fe2 C26 C27 -81.79(8)
C21 Fe2 C26 C27 121.42(8)
C20 Fe2 C26 C27 163.32(8)
C28 Fe2 C26 C27 -38.01(8)
C25 C26 C27 C28 1.96(15)
Fe2 C26 C27 C28 60.83(9)
C25 C26 C27 Fe2 -58.87(10)
C24 Fe2 C27 C28 44.7(2)
C23 Fe2 C27 C28 79.20(10)
C26 Fe2 C27 C28 -118.21(11)
C25 Fe2 C27 C28 -81.14(8)
C22 Fe2 C27 C28 121.43(9)
C29 Fe2 C27 C28 -37.17(8)
C21 Fe2 C27 C28 163.34(8)
C20 Fe2 C27 C28 -162.65(16)
C24 Fe2 C27 C26 162.91(16)
C23 Fe2 C27 C26 -162.59(9)
C25 Fe2 C27 C26 37.06(8)
C22 Fe2 C27 C26 -120.36(9)
C29 Fe2 C27 C26 81.04(9)
C21 Fe2 C27 C26 -78.45(10)
C20 Fe2 C27 C26 -44.4(2)
C28 Fe2 C27 C26 118.21(11)
C26 C27 C28 C29 -2.09(15)
Fe2 C27 C28 C29 57.65(9)
C26 C27 C28 C31 175.72(14)
Fe2 C27 C28 C31 -124.55(16)
C26 C27 C28 Fe2 -59.73(9)
C24 Fe2 C28 C27 -162.01(9)
C23 Fe2 C28 C27 -119.54(9)
C26 Fe2 C28 C27 38.50(8)
C25 Fe2 C28 C27 82.49(9)
C22 Fe2 C28 C27 -77.82(10)
C29 Fe2 C28 C27 120.05(11)
C21 Fe2 C28 C27 -44.9(2)
C20 Fe2 C28 C27 164.16(14)
C24 Fe2 C28 C29 77.94(10)
C23 Fe2 C28 C29 120.41(9)
C26 Fe2 C28 C29 -81.55(8)
C25 Fe2 C28 C29 -37.56(8)
C22 Fe2 C28 C29 162.13(8)
C21 Fe2 C28 C29 -164.96(15)
C27 Fe2 C28 C29 -120.05(11)
C20 Fe2 C28 C29 44.12(18)
C24 Fe2 C28 C31 -32.67(15)
C23 Fe2 C28 C31 9.80(14)
C26 Fe2 C28 C31 167.84(14)
C25 Fe2 C28 C31 -148.16(14)
C22 Fe2 C28 C31 51.53(15)
C29 Fe2 C28 C31 -110.61(15)
C21 Fe2 C28 C31 84.4(2)
C27 Fe2 C28 C31 129.34(16)
C20 Fe2 C28 C31 -66.5(2)
C27 C28 C29 C25 1.47(15)
C31 C28 C29 C25 -176.71(12)
Fe2 C28 C29 C25 59.25(10)
C27 C28 C29 C30 -174.78(12)
C31 C28 C29 C30 7.0(2)
Fe2 C28 C29 C30 -117.00(13)
C27 C28 C29 Fe2 -57.78(9)
C31 C28 C29 Fe2 124.04(12)
C26 C25 C29 C28 -0.26(15)
Fe2 C25 C29 C28 -60.24(9)
C26 C25 C29 C30 175.70(13)
Fe2 C25 C29 C30 115.72(15)
C26 C25 C29 Fe2 59.98(9)
C24 Fe2 C29 C28 -120.33(9)
C23 Fe2 C29 C28 -78.51(10)
C26 Fe2 C29 C28 81.32(8)
C25 Fe2 C29 C28 119.80(11)
C22 Fe2 C29 C28 -46.9(2)
C21 Fe2 C29 C28 166.58(14)
C27 Fe2 C29 C28 37.11(8)
C20 Fe2 C29 C28 -162.10(8)
C24 Fe2 C29 C25 119.87(9)
C23 Fe2 C29 C25 161.69(9)
C26 Fe2 C29 C25 -38.48(8)
C22 Fe2 C29 C25 -166.67(16)
C21 Fe2 C29 C25 46.79(18)
C27 Fe2 C29 C25 -82.69(9)
C20 Fe2 C29 C25 78.10(10)
C28 Fe2 C29 C25 -119.80(11)
C24 Fe2 C29 C30 -3.32(13)
C23 Fe2 C29 C30 38.50(14)
C26 Fe2 C29 C30 -161.67(13)
C25 Fe2 C29 C30 -123.19(15)
C22 Fe2 C29 C30 70.1(2)
C21 Fe2 C29 C30 -76.41(19)
C27 Fe2 C29 C30 154.12(13)
C20 Fe2 C29 C30 -45.09(13)
C28 Fe2 C29 C30 117.01(14)
C32 N2 C30 O2 177.26(13)
C38 N2 C30 O2 -0.3(2)
C32 N2 C30 C29 -2.8(2)
C38 N2 C30 C29 179.62(12)
C28 C29 C30 O2 176.83(13)
C25 C29 C30 O2 1.4(2)
Fe2 C29 C30 O2 89.79(16)
C28 C29 C30 N2 -3.1(2)
C25 C29 C30 N2 -178.53(13)
Fe2 C29 C30 N2 -90.10(14)
C27 C28 C31 C36 -5.4(2)
C29 C28 C31 C36 172.18(13)
Fe2 C28 C31 C36 -102.82(15)
C27 C28 C31 C32 177.29(14)
C29 C28 C31 C32 -5.11(19)
Fe2 C28 C31 C32 79.90(16)
C36 C31 C32 C33 1.5(2)
C28 C31 C32 C33 178.94(12)
C36 C31 C32 N2 -177.84(12)
C28 C31 C32 N2 -0.43(19)
C30 N2 C32 C33 -174.70(13)
C38 N2 C32 C33 2.8(2)
C30 N2 C32 C31 4.7(2)
C38 N2 C32 C31 -177.84(13)
C31 C32 C33 C34 -0.6(2)
N2 C32 C33 C34 178.82(13)
C32 C33 C34 C35 -0.2(2)
C32 C33 C34 C37 179.19(14)
C33 C34 C35 C36 0.0(2)
C37 C34 C35 C36 -179.43(14)
C34 C35 C36 C31 1.1(2)
C32 C31 C36 C35 -1.8(2)
C28 C31 C36 C35 -179.08(13)
